data_1560469
loop_
_publ_author_name
'Iyer, Abishek K.'
'Yin, Wenlong'
'Lee, Emma J.'
'Lin, Xinsong'
'Mar, Arthur'

_publ_section_title
;
 Quaternary rare-earth sulfides RE 3 M 0.5 GeS 7 (RE=La--Nd, Sm; M=Co, Ni)
 and Y 3 Pd 0.5 SiS 7
;
_journal_name_full 'Journal of Solid State Chemistry'
_journal_page_first 14
_journal_page_last 23
_journal_paper_doi 10.1016/j.jssc.2017.03.009
_journal_volume 250
_journal_year 2017
_chemical_absolute_configuration ad
_chemical_formula_structural 'Pr3 Ni0.50 Ge S7'
_chemical_formula_sum 'Ge Ni0.5 Pr3 S7'
_chemical_formula_weight 749.09
_chemical_name_common 'praseodymium nickel germanium sulfide (3/0.5/1/7)'
_chemical_name_systematic 'praseodymium nickel germanium sulfide (3/0.5/1/7)'
_space_group_crystal_system hexagonal
_space_group_IT_number 173
_space_group_name_Hall 'P 6c'
_space_group_name_H-M_alt 'P 63'
_atom_sites_solution_hydrogens .
_audit_creation_method SHELXL-2014/7
_cell_angle_alpha 90
_cell_angle_beta 90
_cell_angle_gamma 120
_cell_formula_units_Z 2
_cell_length_a 10.1303(4)
_cell_length_b 10.1303(4)
_cell_length_c 5.7752(2)
_cell_measurement_reflns_used 4898
_cell_measurement_temperature 296(2)
_cell_measurement_theta_max 32.78
_cell_measurement_theta_min 4.22
_cell_volume 513.27(3)
_computing_structure_refinement 'SHELXL-2014/7 (Sheldrick, 2014)'
_diffrn_ambient_temperature 296(2)
_diffrn_measured_fraction_theta_full 1.000
_diffrn_measured_fraction_theta_max 0.999
_diffrn_measurement_device_type 'Bruker PLATFORM/SMART APEX II CCD'
_diffrn_measurement_method '\w and \f scans'
_diffrn_radiation_type MoK\a
_diffrn_radiation_wavelength 0.71073
_diffrn_reflns_av_R_equivalents 0.0356
_diffrn_reflns_av_unetI/netI 0.0234
_diffrn_reflns_Laue_measured_fraction_full 1.000
_diffrn_reflns_Laue_measured_fraction_max 0.999
_diffrn_reflns_limit_h_max 15
_diffrn_reflns_limit_h_min -15
_diffrn_reflns_limit_k_max 15
_diffrn_reflns_limit_k_min -15
_diffrn_reflns_limit_l_max 8
_diffrn_reflns_limit_l_min -8
_diffrn_reflns_number 7378
_diffrn_reflns_point_group_measured_fraction_full 1.000
_diffrn_reflns_point_group_measured_fraction_max 0.999
_diffrn_reflns_theta_full 25.242
_diffrn_reflns_theta_max 33.093
_diffrn_reflns_theta_min 2.321
_diffrn_source 'fine-focus sealed tube'
_exptl_absorpt_coefficient_mu 19.128
_exptl_absorpt_correction_T_max 0.527
_exptl_absorpt_correction_T_min 0.440
_exptl_absorpt_correction_type numerical
_exptl_absorpt_process_details 'SHELXL-2014/7 (Sheldrick, 2014)'
_exptl_crystal_colour grey
_exptl_crystal_density_diffrn 4.847
_exptl_crystal_description irregular
_exptl_crystal_F_000 670
_exptl_crystal_size_max 0.059
_exptl_crystal_size_mid 0.054
_exptl_crystal_size_min 0.042
_refine_diff_density_max 2.013
_refine_diff_density_min -1.007
_refine_diff_density_rms 0.201
_refine_ls_abs_structure_details
;
 Refined as an inversion twin.
;
_refine_ls_abs_structure_Flack -0.01(3)
_refine_ls_extinction_coef 0.0035(3)
_refine_ls_extinction_expression Fc^*^=kFc[1+0.001xFc^2^\l^3^/sin(2\q)]^-1/4^
_refine_ls_extinction_method 'SHELXL-2014/7 (Sheldrick 2014'
_refine_ls_goodness_of_fit_ref 1.088
_refine_ls_hydrogen_treatment undef
_refine_ls_matrix_type full
_refine_ls_number_parameters 41
_refine_ls_number_reflns 1303
_refine_ls_number_restraints 1
_refine_ls_restrained_S_all 1.088
_refine_ls_R_factor_all 0.0209
_refine_ls_R_factor_gt 0.0195
_refine_ls_shift/su_max 0.001
_refine_ls_shift/su_mean 0.000
_refine_ls_structure_factor_coef Fsqd
_refine_ls_weighting_details 'w=1/[\s^2^(Fo^2^)+(0.0146P)^2^+1.0705P] where P=(Fo^2^+2Fc^2^)/3'
_refine_ls_weighting_scheme calc
_refine_ls_wR_factor_gt 0.0394
_refine_ls_wR_factor_ref 0.0400
_reflns_Friedel_coverage 0.846
_reflns_Friedel_fraction_full 1.000
_reflns_Friedel_fraction_max 1.000
_reflns_number_gt 1255
_reflns_number_total 1303
_reflns_threshold_expression 'I > 2\s(I)'
_cod_data_source_file mmc19.cif
_cod_data_source_block 8
_cod_original_cell_volume 513.27(4)
_cod_original_formula_sum 'Ge Ni0.50 Pr3 S7'
_cod_database_code 1560469
_shelx_shelxl_version_number 2014/7
_shelx_space_group_comment
;
The symmetry employed for this shelxl refinement is uniquely defined
by the following loop, which should always be used as a source of
symmetry information in preference to the above space-group names.
They are only intended as comments.
;
_shelx_estimated_absorpt_t_min 0.398
_shelx_estimated_absorpt_t_max 0.500

loop_
_space_group_symop_operation_xyz
'x, y, z'
'-y, x-y, z'
'-x+y, -x, z'
'-x, -y, z+1/2'
'y, -x+y, z+1/2'
'x-y, x, z+1/2'

loop_
_atom_site_label
_atom_site_type_symbol
_atom_site_fract_x
_atom_site_fract_y
_atom_site_fract_z
_atom_site_U_iso_or_equiv
_atom_site_adp_type
_atom_site_occupancy
_atom_site_site_symmetry_order
_atom_site_calc_flag
_atom_site_refinement_flags_posn
_atom_site_refinement_flags_adp
_atom_site_refinement_flags_occupancy
_atom_site_disorder_assembly
_atom_site_disorder_group
Pr Pr 0.12804(3) 0.35566(3) 0.01598(11) 0.00962(8) Uani 1 1 d . . . . .
NiA Ni 0.0000 0.0000 0.2492(9) 0.0126(6) Uani 0.478(3) 3 d S T P . .
NiB Ni 0.0000 0.0000 -0.007(14) 0.0126(6) Uani 0.022(3) 3 d S T P . .
Ge Ge 0.3333 0.6667 0.59784(18) 0.0097(2) Uani 1 3 d S T P . .
S1 S 0.24272(15) 0.15521(14) 0.0000(4) 0.0143(3) Uani 1 1 d . . . . .
S2 S 0.52039(16) 0.10305(16) 0.2483(3) 0.0106(2) Uani 1 1 d . . . . .
S3 S 0.3333 0.6667 0.2217(4) 0.0114(4) Uani 1 3 d S T P . .

loop_
_atom_site_aniso_label
_atom_site_aniso_U_11
_atom_site_aniso_U_22
_atom_site_aniso_U_33
_atom_site_aniso_U_23
_atom_site_aniso_U_13
_atom_site_aniso_U_12
Pr 0.00998(12) 0.00888(12) 0.01009(13) 0.00085(17) 0.00089(17) 0.00478(9)
NiA 0.0101(6) 0.0101(6) 0.0174(14) 0.000 0.000 0.0051(3)
NiB 0.0101(6) 0.0101(6) 0.0174(14) 0.000 0.000 0.0051(3)
Ge 0.0110(3) 0.0110(3) 0.0070(4) 0.000 0.000 0.00552(14)
S1 0.0142(5) 0.0114(5) 0.0197(7) 0.0029(7) 0.0015(8) 0.0082(4)
S2 0.0100(6) 0.0105(6) 0.0099(6) 0.0004(5) -0.0014(5) 0.0041(5)
S3 0.0133(7) 0.0133(7) 0.0077(11) 0.000 0.000 0.0066(3)

loop_
_atom_type_symbol
_atom_type_description
_atom_type_scat_dispersion_real
_atom_type_scat_dispersion_imag
_atom_type_scat_source
S S 0.1246 0.1234 'International Tables Vol C Tables 4.2.6.8 and 6.1.1.4'
Ni Ni 0.3393 1.1124 'International Tables Vol C Tables 4.2.6.8 and 6.1.1.4'
Ge Ge 0.1547 1.8001 'International Tables Vol C Tables 4.2.6.8 and 6.1.1.4'
Pr Pr -0.2180 2.8214 'International Tables Vol C Tables 4.2.6.8 and 6.1.1.4'

loop_
_geom_angle_atom_site_label_1
_geom_angle_atom_site_label_2
_geom_angle_atom_site_label_3
_geom_angle
_geom_angle_site_symmetry_1
_geom_angle_site_symmetry_3
S1 Pr S1 83.73(5) 2 .
S1 Pr S2 107.46(5) 2 5_564
S1 Pr S2 142.55(6) . 5_564
S1 Pr S1 77.28(5) 2 6
S1 Pr S1 77.25(5) . 6
S2 Pr S1 139.55(4) 5_564 6
S1 Pr S2 140.44(5) 2 6_554
S1 Pr S2 74.96(4) . 6_554
S2 Pr S2 74.29(6) 5_564 6_554
S1 Pr S2 127.74(4) 6 6_554
S1 Pr S3 149.70(5) 2 .
S1 Pr S3 116.79(3) . .
S2 Pr S3 70.63(5) 5_564 .
S1 Pr S3 85.52(5) 6 .
S2 Pr S3 69.40(4) 6_554 .
S1 Pr S2 72.00(4) 2 2
S1 Pr S2 144.07(5) . 2
S2 Pr S2 71.78(3) 5_564 2
S1 Pr S2 71.92(4) 6 2
S2 Pr S2 139.59(4) 6_554 2
S3 Pr S2 79.05(3) . 2
S1 Pr S1 74.43(5) 2 6_554
S1 Pr S1 74.39(5) . 6_554
S2 Pr S1 74.61(4) 5_564 6_554
S1 Pr S1 141.63(5) 6 6_554
S2 Pr S1 67.97(4) 6_554 6_554
S3 Pr S1 130.49(5) . 6_554
S2 Pr S1 121.48(4) 2 6_554
S1 Pr NiB 41.87(3) 2 .
S1 Pr NiB 41.86(3) . .
S2 Pr NiB 137.4(12) 5_564 .
S1 Pr NiB 72.6(15) 6 .
S2 Pr NiB 110.2(8) 6_554 .
S3 Pr NiB 151.8(11) . .
S2 Pr NiB 109.6(7) 2 .
S1 Pr NiB 69.0(15) 6_554 .
S1 Pr NiA 47.82(5) 2 .
S1 Pr NiA 47.81(5) . .
S2 Pr NiA 155.27(5) 5_564 .
S1 Pr NiA 47.17(8) 6 .
S2 Pr NiA 122.74(4) 6_554 .
S3 Pr NiA 129.95(8) . .
S2 Pr NiA 96.75(5) 2 .
S1 Pr NiA 94.46(8) 6_554 .
NiB Pr NiA 25.5(15) . .
S1 Pr NiA 46.91(4) 2 4_554
S1 Pr NiA 46.90(4) . 4_554
S2 Pr NiA 116.58(7) 5_564 4_554
S1 Pr NiA 96.23(8) 6 4_554
S2 Pr NiA 95.86(5) 6_554 4_554
S3 Pr NiA 161.926(16) . 4_554
S2 Pr NiA 118.64(4) 2 4_554
S1 Pr NiA 45.39(8) 6_554 4_554
NiB Pr NiA 23.6(15) . 4_554
NiA Pr NiA 49.067(5) . 4_554
NiB NiA NiB 180.00(2) 4 .
NiB NiA S1 123.71(10) 4 3
NiB NiA S1 56.29(10) . 3
NiB NiA S1 123.71(10) 4 2
NiB NiA S1 56.29(10) . 2
S1 NiA S1 92.17(14) 3 2
NiB NiA S1 123.71(10) 4 .
NiB NiA S1 56.29(10) . .
S1 NiA S1 92.17(14) 3 .
S1 NiA S1 92.17(14) 2 .
NiB NiA S1 56.12(10) 4 6
NiB NiA S1 123.88(10) . 6
S1 NiA S1 179.8(2) 3 6
S1 NiA S1 87.95(2) 2 6
S1 NiA S1 87.95(2) . 6
NiB NiA S1 56.12(10) 4 5
NiB NiA S1 123.88(10) . 5
S1 NiA S1 87.95(2) 3 5
S1 NiA S1 179.8(2) 2 5
S1 NiA S1 87.95(2) . 5
S1 NiA S1 91.93(14) 6 5
NiB NiA S1 56.12(10) 4 4
NiB NiA S1 123.88(10) . 4
S1 NiA S1 87.95(2) 3 4
S1 NiA S1 87.95(2) 2 4
S1 NiA S1 179.8(2) . 4
S1 NiA S1 91.93(14) 6 4
S1 NiA S1 91.93(14) 5 4
NiB NiA NiA 0.000(11) 4 4
NiB NiA NiA 180.0 . 4
S1 NiA NiA 123.71(10) 3 4
S1 NiA NiA 123.71(10) 2 4
S1 NiA NiA 123.71(10) . 4
S1 NiA NiA 56.12(10) 6 4
S1 NiA NiA 56.12(10) 5 4
S1 NiA NiA 56.12(10) 4 4
NiB NiA NiA 180.000(12) 4 4_554
NiB NiA NiA 0.0 . 4_554
S1 NiA NiA 56.29(10) 3 4_554
S1 NiA NiA 56.29(10) 2 4_554
S1 NiA NiA 56.29(10) . 4_554
S1 NiA NiA 123.88(10) 6 4_554
S1 NiA NiA 123.88(10) 5 4_554
S1 NiA NiA 123.88(10) 4 4_554
NiA NiA NiA 180.0 4 4_554
NiB NiA Pr 113.08(8) 4 2
NiB NiA Pr 66.92(8) . 2
S1 NiA Pr 53.09(5) 3 2
S1 NiA Pr 53.14(5) 2 2
S1 NiA Pr 123.21(17) . 2
S1 NiA Pr 126.93(4) 6 2
S1 NiA Pr 126.87(4) 5 2
S1 NiA Pr 56.96(5) 4 2
NiA NiA Pr 113.08(8) 4 2
NiA NiA Pr 66.92(8) 4_554 2
NiB NiA Pr 113.08(8) 4 .
NiB NiA Pr 66.92(8) . .
S1 NiA Pr 123.21(17) 3 .
S1 NiA Pr 53.09(5) 2 .
S1 NiA Pr 53.14(5) . .
S1 NiA Pr 56.96(5) 6 .
S1 NiA Pr 126.93(4) 5 .
S1 NiA Pr 126.87(4) 4 .
NiA NiA Pr 113.08(8) 4 .
NiA NiA Pr 66.92(8) 4_554 .
Pr NiA Pr 105.64(9) 2 .
NiA NiB NiA 180.0 4_554 .
NiA NiB S1 91(2) 4_554 3
NiA NiB S1 89(2) . 3
NiA NiB S1 91(2) 4_554 2
NiA NiB S1 89(2) . 2
S1 NiB S1 119.97(14) 3 2
NiA NiB S1 91(2) 4_554 .
NiA NiB S1 89(2) . .
S1 NiB S1 119.97(14) 3 .
S1 NiB S1 119.97(14) 2 .
NiA NiB NiB 0.0 4_554 4_554
NiA NiB NiB 180.0 . 4_554
S1 NiB NiB 91(2) 3 4_554
S1 NiB NiB 91(2) 2 4_554
S1 NiB NiB 91(2) . 4_554
NiA NiB NiB 180.0 4_554 4
NiA NiB NiB 0.0 . 4
S1 NiB NiB 89(2) 3 4
S1 NiB NiB 89(2) 2 4
S1 NiB NiB 89(2) . 4
NiB NiB NiB 180.0 4_554 4
NiA NiB Pr 92.4(15) 4_554 2
NiA NiB Pr 87.6(15) . 2
S1 NiB Pr 59.95(8) 3 2
S1 NiB Pr 60.02(8) 2 2
S1 NiB Pr 177(4) . 2
NiB NiB Pr 92.4(15) 4_554 2
NiB NiB Pr 87.6(15) 4 2
NiA NiB Pr 92.4(15) 4_554 .
NiA NiB Pr 87.6(15) . .
S1 NiB Pr 177(4) 3 .
S1 NiB Pr 59.95(8) 2 .
S1 NiB Pr 60.02(8) . .
NiB NiB Pr 92.4(15) 4_554 .
NiB NiB Pr 87.6(15) 4 .
Pr NiB Pr 119.8(2) 2 .
NiA NiB Pr 92.4(15) 4_554 3
NiA NiB Pr 87.6(15) . 3
S1 NiB Pr 60.02(9) 3 3
S1 NiB Pr 177(4) 2 3
S1 NiB Pr 59.95(8) . 3
NiB NiB Pr 92.4(15) 4_554 3
NiB NiB Pr 87.6(15) 4 3
Pr NiB Pr 119.8(2) 2 3
Pr NiB Pr 119.8(2) . 3
S3 Ge S2 113.02(5) . 6
S3 Ge S2 113.02(5) . 4_665
S2 Ge S2 105.70(5) 6 4_665
S3 Ge S2 113.02(5) . 5_565
S2 Ge S2 105.70(5) 6 5_565
S2 Ge S2 105.70(5) 4_665 5_565
NiB S1 NiA 35(2) . .
NiB S1 NiA 33(2) . 4_554
NiA S1 NiA 67.60(3) . 4_554
NiB S1 Pr 78.18(9) . 3
NiA S1 Pr 79.09(4) . 3
NiA S1 Pr 81.25(4) 4_554 3
NiB S1 Pr 78.12(9) . .
NiA S1 Pr 79.05(4) . .
NiA S1 Pr 81.20(4) 4_554 .
Pr S1 Pr 155.92(5) 3 .
NiB S1 Pr 109(2) . 5_554
NiA S1 Pr 143.47(11) . 5_554
NiA S1 Pr 75.87(11) 4_554 5_554
Pr S1 Pr 95.80(6) 3 5_554
Pr S1 Pr 95.75(5) . 5_554
NiB S1 Pr 110(2) . 5
NiA S1 Pr 74.91(11) . 5
NiA S1 Pr 142.50(11) 4_554 5
Pr S1 Pr 92.00(5) 3 5
Pr S1 Pr 91.95(5) . 5
Pr S1 Pr 141.63(5) 5_554 5
Ge S2 Pr 91.21(5) 4_664 6_655
Ge S2 Pr 88.79(5) 4_664 5
Pr S2 Pr 110.07(5) 6_655 5
Ge S2 Pr 121.38(6) 4_664 3
Pr S2 Pr 142.03(5) 6_655 3
Pr S2 Pr 91.03(4) 5 3
Ge S3 Pr 113.19(5) . 3_565
Ge S3 Pr 113.18(5) . .
Pr S3 Pr 105.52(5) 3_565 .
Ge S3 Pr 113.18(5) . 2_665
Pr S3 Pr 105.52(5) 3_565 2_665
Pr S3 Pr 105.52(5) . 2_665

loop_
_geom_bond_atom_site_label_1
_geom_bond_atom_site_label_2
_geom_bond_distance
_geom_bond_site_symmetry_2
Pr S1 2.7976(13) 2
Pr S1 2.8001(13) .
Pr S2 2.8852(14) 5_564
Pr S1 2.970(2) 6
Pr S2 2.9788(15) 6_554
Pr S3 3.0185(11) .
Pr S2 3.0221(14) 2
Pr S1 3.144(2) 6_554
Pr NiB 3.164(3) .
Pr NiA 3.436(2) .
Pr NiA 3.516(2) 4_554
NiA NiB 1.41(8) 4
NiA NiB 1.48(8) .
NiA S1 2.593(3) 3
NiA S1 2.593(3) 2
NiA S1 2.593(3) .
NiA S1 2.598(3) 6
NiA S1 2.598(3) 5
NiA S1 2.598(3) 4
NiA NiA 2.88760(9) 4
NiA NiA 2.88760(10) 4_554
NiA Pr 3.436(2) 2
NiB NiA 1.41(8) 4_554
NiB S1 2.157(2) 3
NiB S1 2.157(2) 2
NiB S1 2.157(2) .
NiB NiB 2.88758(10) 4_554
NiB NiB 2.88762(10) 4
NiB Pr 3.164(3) 2
NiB Pr 3.164(3) 3
Ge S3 2.172(3) .
Ge S2 2.2216(15) 6
Ge S2 2.2217(15) 4_665
Ge S2 2.2217(15) 5_565
S1 NiA 2.598(3) 4_554
S1 Pr 2.7977(13) 3
S1 Pr 2.970(2) 5_554
S1 Pr 3.144(2) 5
S2 Ge 2.2217(15) 4_664
S2 Pr 2.8852(14) 6_655
S2 Pr 2.9788(15) 5
S2 Pr 3.0221(14) 3
S3 Pr 3.0184(11) 3_565
S3 Pr 3.0185(11) 2_665
